data_7116883
loop_
_publ_author_name
'Peng Cui'
'Cezar C. Comanescu'
'Vlad M. Iluc'

_publ_section_title
;
 Frustrated Lewis pair-like reactions of nucleophilic palladium carbenes
 with B(C6F5)3
;
_journal_name_full Chem.Commun.
_journal_page_first 6206
_journal_paper_doi 10.1039/C5cc00868A
_journal_volume 51
_journal_year 2015
_chemical_formula_sum 'C60 H58 B F24 P3 Pd'
_chemical_formula_weight 1445.18
_chemical_name_systematic
; 
 ? 
;
_space_group_IT_number 14
_symmetry_cell_setting monoclinic
_symmetry_space_group_name_Hall '-P 2yn'
_symmetry_space_group_name_H-M 'P 1 21/n 1'
_atom_sites_solution_hydrogens geom
_atom_sites_solution_primary direct
_atom_sites_solution_secondary difmap
_audit_block_doi 10.5517/cc148r7d
_audit_creation_method SHELXL-97
_audit_update_record
;
2015-02-24 deposited with the CCDC.
2015-03-03 downloaded from the CCDC.
;
_cell_angle_alpha 90.00
_cell_angle_beta 94.9670(9)
_cell_angle_gamma 90.00
_cell_formula_units_Z 4
_cell_length_a 13.1862(3)
_cell_length_b 12.7167(3)
_cell_length_c 37.1231(8)
_cell_measurement_reflns_used 9948
_cell_measurement_temperature 120(2)
_cell_measurement_theta_max 68.243
_cell_measurement_theta_min 2.399
_cell_volume 6201.6(2)
_computing_structure_refinement 'SHELXL-97 (Sheldrick, 1997)'
_computing_structure_solution 'SHELXS-97 (Sheldrick, 1990)'
_diffrn_ambient_temperature 120(2)
_diffrn_detector_area_resol_mean 8.33
_diffrn_measured_fraction_theta_full 0.998
_diffrn_measured_fraction_theta_max 0.998
_diffrn_measurement_device_type 'Bruker APEX II'
_diffrn_measurement_method 'combination of \w- and \f-scans'
_diffrn_radiation_monochromator graphite
_diffrn_radiation_source 'fine-focus sealed tube'
_diffrn_radiation_type CuK\a
_diffrn_radiation_wavelength 1.54178
_diffrn_reflns_av_R_equivalents 0.0404
_diffrn_reflns_av_sigmaI/netI 0.0178
_diffrn_reflns_limit_h_max 15
_diffrn_reflns_limit_h_min -15
_diffrn_reflns_limit_k_max 14
_diffrn_reflns_limit_k_min -15
_diffrn_reflns_limit_l_max 44
_diffrn_reflns_limit_l_min -44
_diffrn_reflns_number 112788
_diffrn_reflns_theta_full 68.29
_diffrn_reflns_theta_max 68.29
_diffrn_reflns_theta_min 2.39
_diffrn_standards_decay_% 0
_diffrn_standards_interval_count 0
_diffrn_standards_interval_time 0
_diffrn_standards_number 0
_exptl_absorpt_coefficient_mu 4.145
_exptl_absorpt_correction_T_max 0.7531
_exptl_absorpt_correction_T_min 0.5916
_exptl_absorpt_correction_type multi-scan
_exptl_absorpt_process_details 'Bruker AXS area detector scaling and absorption correction'
_exptl_crystal_density_diffrn 1.548
_exptl_crystal_density_method 'not measured'
_exptl_crystal_description block
_exptl_crystal_F_000 2920
_exptl_crystal_size_max 0.09
_exptl_crystal_size_mid 0.08
_exptl_crystal_size_min 0.07
_refine_diff_density_max 1.245
_refine_diff_density_min -1.122
_refine_diff_density_rms 0.083
_refine_ls_extinction_method none
_refine_ls_goodness_of_fit_ref 1.036
_refine_ls_hydrogen_treatment constr
_refine_ls_matrix_type full
_refine_ls_number_parameters 817
_refine_ls_number_reflns 11345
_refine_ls_number_restraints 0
_refine_ls_restrained_S_all 1.036
_refine_ls_R_factor_all 0.0465
_refine_ls_R_factor_gt 0.0453
_refine_ls_shift/su_max 0.001
_refine_ls_shift/su_mean 0.000
_refine_ls_structure_factor_coef Fsqd
_refine_ls_weighting_details 'calc w=1/[\s^2^(Fo^2^)+(0.0550P)^2^+1.8028P] where P=(Fo^2^+2Fc^2^)/3'
_refine_ls_weighting_scheme calc
_refine_ls_wR_factor_gt 0.1137
_refine_ls_wR_factor_ref 0.1146
_reflns_number_gt 10917
_reflns_number_total 11345
_reflns_threshold_expression >2sigma(I)
_cod_data_source_file c5cc00868a2.cif
_cod_data_source_block cc273
_cod_original_sg_symbol_H-M P2(1)/n
_cod_database_code 7116883

loop_
_symmetry_equiv_pos_as_xyz
'x, y, z'
'-x+1/2, y+1/2, -z+1/2'
'-x, -y, -z'
'x-1/2, -y-1/2, z-1/2'

loop_
_atom_site_label
_atom_site_type_symbol
_atom_site_fract_x
_atom_site_fract_y
_atom_site_fract_z
_atom_site_U_iso_or_equiv
_atom_site_adp_type
_atom_site_occupancy
_atom_site_symmetry_multiplicity
_atom_site_calc_flag
_atom_site_refinement_flags
Pd Pd 0.652196(15) 0.736360(17) 0.358812(6) 0.01893(8) Uani 1 1 d .
P1 P 0.77598(6) 0.68631(7) 0.40521(2) 0.02383(17) Uani 1 1 d .
P2 P 0.57053(6) 0.84993(6) 0.31740(2) 0.01970(16) Uani 1 1 d .
P3 P 0.51565(6) 0.63384(7) 0.37675(2) 0.02835(19) Uani 1 1 d .
C C 0.7827(2) 0.7939(2) 0.33625(8) 0.0192(6) Uani 1 1 d .
H H 0.8163 0.7292 0.3277 0.023 Uiso 1 1 calc R
C11 C 0.8595(2) 0.8379(2) 0.36505(8) 0.0196(6) Uani 1 1 d .
C12 C 0.8741(2) 0.7825(2) 0.39790(8) 0.0206(6) Uani 1 1 d .
C13 C 0.9560(2) 0.8057(3) 0.42295(9) 0.0255(7) Uani 1 1 d .
H13 H 0.9682 0.7640 0.4441 0.031 Uiso 1 1 calc R
C14 C 1.0198(2) 0.8896(3) 0.41693(9) 0.0281(7) Uani 1 1 d .
H14 H 1.0757 0.9058 0.4339 0.034 Uiso 1 1 calc R
C15 C 1.0008(3) 0.9494(3) 0.38595(9) 0.0289(7) Uani 1 1 d .
H15 H 1.0423 1.0088 0.3823 0.035 Uiso 1 1 calc R
C16 C 0.9223(2) 0.9239(3) 0.36017(9) 0.0245(6) Uani 1 1 d .
H16 H 0.9111 0.9655 0.3389 0.029 Uiso 1 1 calc R
B B 0.1839(2) 0.2770(3) 0.38313(9) 0.0165(6) Uani 1 1 d .
C21 C 0.7656(2) 0.8614(2) 0.30260(8) 0.0204(6) Uani 1 1 d .
C22 C 0.6709(2) 0.9076(2) 0.29360(8) 0.0212(6) Uani 1 1 d .
C23 C 0.6576(3) 0.9810(3) 0.26550(8) 0.0257(7) Uani 1 1 d .
H23 H 0.5941 1.0157 0.2606 0.031 Uiso 1 1 calc R
C25 C 0.8297(3) 0.9504(3) 0.25172(9) 0.0302(7) Uani 1 1 d .
H25 H 0.8830 0.9621 0.2365 0.036 Uiso 1 1 calc R
C24 C 0.7378(3) 1.0028(3) 0.24496(9) 0.0305(7) Uani 1 1 d .
H24 H 0.7299 1.0537 0.2262 0.037 Uiso 1 1 calc R
C26 C 0.8444(2) 0.8810(3) 0.28053(9) 0.0261(7) Uani 1 1 d .
H26 H 0.9081 0.8466 0.2853 0.031 Uiso 1 1 calc R
C31 C 0.4004(3) 0.6188(4) 0.34651(15) 0.0599(14) Uani 1 1 d .
H31A H 0.4186 0.5992 0.3224 0.090 Uiso 1 1 calc R
H31B H 0.3629 0.6854 0.3451 0.090 Uiso 1 1 calc R
H31C H 0.3576 0.5637 0.3558 0.090 Uiso 1 1 calc R
C32 C 0.4624(5) 0.6516(6) 0.41932(15) 0.090(2) Uani 1 1 d .
H32A H 0.4311 0.7214 0.4200 0.134 Uiso 1 1 calc R
H32B H 0.5164 0.6454 0.4391 0.134 Uiso 1 1 calc R
H32C H 0.4106 0.5976 0.4221 0.134 Uiso 1 1 calc R
C33 C 0.5543(4) 0.4968(4) 0.37934(19) 0.0700(16) Uani 1 1 d .
H33A H 0.4949 0.4526 0.3824 0.105 Uiso 1 1 calc R
H33B H 0.6049 0.4870 0.4000 0.105 Uiso 1 1 calc R
H33C H 0.5842 0.4770 0.3570 0.105 Uiso 1 1 calc R
C41 C 0.8490(3) 0.5626(3) 0.41062(13) 0.0463(10) Uani 1 1 d .
H41 H 0.9139 0.5803 0.4253 0.056 Uiso 1 1 calc R
C42 C 0.7317(3) 0.7164(4) 0.44991(10) 0.0449(10) Uani 1 1 d .
H42 H 0.6776 0.6637 0.4540 0.054 Uiso 1 1 calc R
C43 C 0.8788(3) 0.5285(3) 0.37371(16) 0.0573(13) Uani 1 1 d .
H43A H 0.8177 0.5083 0.3584 0.086 Uiso 1 1 calc R
H43B H 0.9253 0.4684 0.3766 0.086 Uiso 1 1 calc R
H43C H 0.9128 0.5869 0.3624 0.086 Uiso 1 1 calc R
C44 C 0.7997(5) 0.4740(5) 0.43064(19) 0.086(2) Uani 1 1 d .
H44A H 0.7478 0.4394 0.4142 0.130 Uiso 1 1 calc R
H44B H 0.7678 0.5031 0.4514 0.130 Uiso 1 1 calc R
H44C H 0.8518 0.4227 0.4392 0.130 Uiso 1 1 calc R
C45 C 0.8072(4) 0.7128(6) 0.48308(13) 0.079(2) Uani 1 1 d .
H45A H 0.8519 0.6517 0.4816 0.118 Uiso 1 1 calc R
H45B H 0.7704 0.7074 0.5048 0.118 Uiso 1 1 calc R
H45C H 0.8483 0.7772 0.4843 0.118 Uiso 1 1 calc R
C46 C 0.6800(3) 0.8236(4) 0.44827(12) 0.0545(12) Uani 1 1 d .
H46A H 0.7300 0.8780 0.4438 0.082 Uiso 1 1 calc R
H46B H 0.6516 0.8378 0.4713 0.082 Uiso 1 1 calc R
H46C H 0.6252 0.8240 0.4287 0.082 Uiso 1 1 calc R
C51 C 0.5016(3) 0.9608(3) 0.33539(9) 0.0334(8) Uani 1 1 d .
H51 H 0.4779 1.0074 0.3147 0.040 Uiso 1 1 calc R
C52 C 0.4859(2) 0.7868(3) 0.28137(9) 0.0281(7) Uani 1 1 d .
H52 H 0.4272 0.7561 0.2931 0.034 Uiso 1 1 calc R
C53 C 0.5741(4) 1.0248(3) 0.36147(11) 0.0490(11) Uani 1 1 d .
H53A H 0.6330 1.0474 0.3490 0.074 Uiso 1 1 calc R
H53B H 0.5972 0.9812 0.3823 0.074 Uiso 1 1 calc R
H53C H 0.5384 1.0867 0.3697 0.074 Uiso 1 1 calc R
C54 C 0.4082(3) 0.9250(4) 0.35372(12) 0.0521(12) Uani 1 1 d .
H54A H 0.3642 0.8826 0.3368 0.078 Uiso 1 1 calc R
H54B H 0.3705 0.9867 0.3611 0.078 Uiso 1 1 calc R
H54C H 0.4299 0.8827 0.3751 0.078 Uiso 1 1 calc R
C55 C 0.5440(3) 0.6951(3) 0.26628(11) 0.0415(9) Uani 1 1 d .
H55A H 0.5001 0.6589 0.2476 0.062 Uiso 1 1 calc R
H55B H 0.5647 0.6457 0.2858 0.062 Uiso 1 1 calc R
H55C H 0.6046 0.7219 0.2558 0.062 Uiso 1 1 calc R
C56 C 0.4414(3) 0.8583(3) 0.25063(10) 0.0362(8) Uani 1 1 d .
H56A H 0.4950 0.8769 0.2350 0.054 Uiso 1 1 calc R
H56B H 0.4144 0.9224 0.2609 0.054 Uiso 1 1 calc R
H56C H 0.3865 0.8212 0.2364 0.054 Uiso 1 1 calc R
F611 F -0.0858(11) 0.2122(9) 0.4875(3) 0.076(3) Uani 0.305(7) 1 d P
F621 F -0.0160(10) 0.0823(9) 0.4803(2) 0.076(3) Uani 0.305(7) 1 d P
F631 F -0.1700(11) 0.0675(10) 0.4580(3) 0.076(3) Uani 0.305(7) 1 d P
C61 C 0.0678(2) 0.2399(2) 0.38942(8) 0.0172(6) Uani 1 1 d .
F61 F -0.0298(3) 0.1598(4) 0.48986(10) 0.0570(9) Uani 0.695(7) 1 d P
C62 C 0.0364(2) 0.2063(2) 0.42262(8) 0.0203(6) Uani 1 1 d .
H62 H 0.0857 0.1989 0.4427 0.024 Uiso 1 1 calc R
F62 F -0.1283(3) 0.0468(4) 0.46197(12) 0.0570(9) Uani 0.695(7) 1 d P
C63 C -0.0654(2) 0.1832(3) 0.42707(9) 0.0253(7) Uani 1 1 d .
F63 F -0.1809(3) 0.2008(3) 0.47207(9) 0.0570(9) Uani 0.695(7) 1 d P
C64 C -0.1401(2) 0.1946(3) 0.39857(9) 0.0256(7) Uani 1 1 d .
H64 H -0.2092 0.1788 0.4016 0.031 Uiso 1 1 calc R
F64 F -0.27750(18) 0.2811(3) 0.34500(7) 0.0613(8) Uani 1 1 d .
C65 C -0.1111(2) 0.2297(2) 0.36567(9) 0.0222(6) Uani 1 1 d .
F65 F -0.2134(2) 0.1537(2) 0.31778(8) 0.0650(8) Uani 1 1 d .
C66 C -0.0094(2) 0.2516(2) 0.36122(8) 0.0190(6) Uani 1 1 d .
H66 H 0.0083 0.2752 0.3383 0.023 Uiso 1 1 calc R
F66 F -0.16277(18) 0.3097(2) 0.30970(7) 0.0567(7) Uani 1 1 d .
C67 C -0.0969(3) 0.1463(3) 0.46244(9) 0.0362(8) Uani 1 1 d .
C68 C -0.1907(3) 0.2429(3) 0.33454(10) 0.0308(7) Uani 1 1 d .
C71 C 0.1779(2) 0.4052(2) 0.38444(8) 0.0167(6) Uani 1 1 d .
F71 F 0.0521(3) 0.5855(2) 0.29773(7) 0.0759(10) Uani 1 1 d .
C72 C 0.1547(2) 0.4678(2) 0.35374(8) 0.0173(6) Uani 1 1 d .
H72 H 0.1506 0.4359 0.3305 0.021 Uiso 1 1 calc R
F72 F 0.0607(3) 0.7243(2) 0.32814(7) 0.0805(12) Uani 1 1 d .
C73 C 0.1374(2) 0.5754(2) 0.35628(8) 0.0182(6) Uani 1 1 d .
F73 F 0.18936(19) 0.6641(3) 0.30560(7) 0.0783(11) Uani 1 1 d .
C74 C 0.1455(2) 0.6266(2) 0.38945(8) 0.0202(6) Uani 1 1 d .
H74 H 0.1354 0.7004 0.3911 0.024 Uiso 1 1 calc R
F74 F 0.09431(18) 0.59984(19) 0.47444(6) 0.0457(6) Uani 1 1 d .
C75 C 0.1693(2) 0.5657(2) 0.42024(8) 0.0206(6) Uani 1 1 d .
F75 F 0.25531(19) 0.57664(18) 0.47838(6) 0.0448(6) Uani 1 1 d .
C76 C 0.1835(2) 0.4583(2) 0.41766(8) 0.0195(6) Uani 1 1 d .
H76 H 0.1976 0.4189 0.4393 0.023 Uiso 1 1 calc R
F76 F 0.1913(2) 0.71926(16) 0.45573(6) 0.0442(6) Uani 1 1 d .
C77 C 0.1104(2) 0.6383(2) 0.32256(8) 0.0218(6) Uani 1 1 d .
C78 C 0.1777(3) 0.6157(3) 0.45691(9) 0.0280(7) Uani 1 1 d .
C81 C 0.2707(2) 0.2287(2) 0.41309(8) 0.0179(6) Uani 1 1 d .
F81 F 0.5984(2) 0.3035(3) 0.44070(11) 0.0960(12) Uani 1 1 d .
C82 C 0.3564(2) 0.2859(2) 0.42704(8) 0.0222(6) Uani 1 1 d .
H82 H 0.3607 0.3585 0.4214 0.027 Uiso 1 1 calc R
F82 F 0.5692(3) 0.2706(3) 0.49392(10) 0.0890(13) Uani 1 1 d .
C83 C 0.4356(3) 0.2397(3) 0.44897(9) 0.0267(7) Uani 1 1 d .
F83 F 0.5050(2) 0.4047(2) 0.46703(11) 0.0864(12) Uani 1 1 d .
C84 C 0.4330(2) 0.1340(3) 0.45758(9) 0.0253(7) Uani 1 1 d .
H84 H 0.4870 0.1023 0.4723 0.030 Uiso 1 1 calc R
F84 F 0.43564(17) -0.08526(17) 0.45441(7) 0.0446(5) Uani 1 1 d .
C85 C 0.3491(2) 0.0754(2) 0.44411(8) 0.0218(6) Uani 1 1 d .
F85 F 0.3145(3) -0.0527(2) 0.48655(8) 0.0761(10) Uani 1 1 d .
C86 C 0.2702(2) 0.1218(2) 0.42240(8) 0.0194(6) Uani 1 1 d .
H86 H 0.2140 0.0796 0.4136 0.023 Uiso 1 1 calc R
F86 F 0.28394(17) -0.09428(16) 0.43020(7) 0.0480(6) Uani 1 1 d .
C87 C 0.5255(3) 0.3046(3) 0.46308(12) 0.0415(10) Uani 1 1 d .
C88 C 0.3446(3) -0.0382(3) 0.45395(9) 0.0300(7) Uani 1 1 d .
C91 C 0.2214(2) 0.2326(2) 0.34490(8) 0.0170(6) Uani 1 1 d .
F91 F 0.52615(17) 0.2104(2) 0.29716(9) 0.0652(9) Uani 1 1 d .
C92 C 0.3092(2) 0.2742(2) 0.33145(8) 0.0187(6) Uani 1 1 d .
H92 H 0.3410 0.3338 0.3430 0.022 Uiso 1 1 calc R
F92 F 0.47323(19) 0.3676(2) 0.30276(7) 0.0550(7) Uani 1 1 d .
C93 C 0.3513(2) 0.2306(2) 0.30167(8) 0.0200(6) Uani 1 1 d .
F93 F 0.44215(18) 0.2868(2) 0.25328(6) 0.0473(6) Uani 1 1 d .
C94 C 0.3063(2) 0.1440(2) 0.28381(8) 0.0209(6) Uani 1 1 d .
H94 H 0.3344 0.1145 0.2634 0.025 Uiso 1 1 calc R
F94 F 0.1712(2) 0.0121(3) 0.24266(6) 0.0724(10) Uani 1 1 d .
C95 C 0.2195(2) 0.1018(2) 0.29659(8) 0.0203(6) Uani 1 1 d .
F95 F 0.22314(19) -0.08127(19) 0.28753(9) 0.0692(9) Uani 1 1 d .
C96 C 0.1783(2) 0.1450(2) 0.32665(8) 0.0185(6) Uani 1 1 d .
H96 H 0.1192 0.1140 0.3350 0.022 Uiso 1 1 calc R
F96 F 0.07758(15) -0.00963(17) 0.28567(6) 0.0415(5) Uani 1 1 d .
C97 C 0.4481(2) 0.2734(3) 0.28921(9) 0.0247(7) Uani 1 1 d .
C98 C 0.1723(2) 0.0062(3) 0.27844(9) 0.0278(7) Uani 1 1 d .

loop_
_atom_site_aniso_label
_atom_site_aniso_U_11
_atom_site_aniso_U_22
_atom_site_aniso_U_33
_atom_site_aniso_U_23
_atom_site_aniso_U_13
_atom_site_aniso_U_12
Pd 0.01371(12) 0.02130(13) 0.02193(12) 0.00574(8) 0.00244(8) -0.00045(8)
P1 0.0154(3) 0.0306(4) 0.0257(4) 0.0121(3) 0.0027(3) 0.0008(3)
P2 0.0168(3) 0.0226(4) 0.0197(4) 0.0028(3) 0.0018(3) 0.0029(3)
P3 0.0208(4) 0.0333(5) 0.0310(4) 0.0075(3) 0.0025(3) -0.0079(3)
C 0.0160(14) 0.0196(14) 0.0225(15) 0.0018(12) 0.0040(11) 0.0006(11)
C11 0.0156(13) 0.0202(15) 0.0238(15) 0.0015(12) 0.0052(11) 0.0031(11)
C12 0.0157(14) 0.0220(15) 0.0245(15) 0.0024(12) 0.0045(12) 0.0018(11)
C13 0.0236(15) 0.0299(17) 0.0233(15) 0.0013(13) 0.0035(12) 0.0037(13)
C14 0.0244(16) 0.0325(18) 0.0270(16) -0.0067(14) -0.0006(13) -0.0023(13)
C15 0.0309(17) 0.0237(16) 0.0328(17) -0.0041(13) 0.0061(14) -0.0059(13)
C16 0.0263(16) 0.0217(15) 0.0261(16) 0.0014(12) 0.0050(12) -0.0007(12)
B 0.0171(15) 0.0156(15) 0.0168(15) 0.0015(12) 0.0007(12) -0.0015(12)
C21 0.0221(15) 0.0193(15) 0.0201(14) 0.0000(11) 0.0033(11) -0.0027(12)
C22 0.0231(15) 0.0216(15) 0.0187(14) -0.0008(12) 0.0012(11) -0.0024(12)
C23 0.0285(16) 0.0257(16) 0.0221(15) 0.0021(12) -0.0021(12) -0.0019(13)
C25 0.0333(18) 0.0353(19) 0.0229(16) 0.0022(14) 0.0082(13) -0.0091(15)
C24 0.0395(19) 0.0304(18) 0.0213(15) 0.0052(13) -0.0002(14) -0.0085(15)
C26 0.0244(16) 0.0299(17) 0.0246(15) 0.0001(13) 0.0053(12) -0.0030(13)
C31 0.029(2) 0.070(3) 0.078(3) 0.030(3) -0.009(2) -0.020(2)
C32 0.105(5) 0.111(5) 0.060(3) -0.031(3) 0.053(3) -0.078(4)
C33 0.043(3) 0.032(2) 0.133(5) 0.005(3) -0.005(3) -0.0121(19)
C41 0.033(2) 0.033(2) 0.072(3) 0.026(2) 0.0005(19) 0.0017(16)
C42 0.0294(19) 0.080(3) 0.0258(18) 0.0117(19) 0.0054(15) -0.0110(19)
C43 0.042(2) 0.025(2) 0.107(4) 0.002(2) 0.019(2) 0.0063(17)
C44 0.081(4) 0.064(4) 0.108(5) 0.052(3) -0.028(4) -0.028(3)
C45 0.044(3) 0.160(6) 0.033(2) 0.019(3) 0.002(2) 0.000(3)
C46 0.047(2) 0.082(3) 0.037(2) -0.019(2) 0.0203(19) -0.008(2)
C51 0.042(2) 0.0361(19) 0.0233(16) 0.0035(14) 0.0081(14) 0.0190(16)
C52 0.0215(16) 0.0321(18) 0.0300(17) 0.0014(14) -0.0025(13) -0.0026(13)
C53 0.075(3) 0.037(2) 0.035(2) -0.0107(17) 0.003(2) 0.015(2)
C54 0.046(2) 0.069(3) 0.045(2) 0.010(2) 0.0228(19) 0.028(2)
C55 0.047(2) 0.035(2) 0.040(2) -0.0103(17) -0.0071(17) -0.0012(17)
C56 0.0276(17) 0.047(2) 0.0324(18) 0.0053(16) -0.0094(14) -0.0020(16)
F611 0.129(7) 0.060(4) 0.043(3) 0.019(3) 0.038(4) 0.006(4)
F621 0.129(7) 0.060(4) 0.043(3) 0.019(3) 0.038(4) 0.006(4)
F631 0.129(7) 0.060(4) 0.043(3) 0.019(3) 0.038(4) 0.006(4)
C61 0.0203(14) 0.0118(13) 0.0196(14) -0.0009(10) 0.0026(11) -0.0006(10)
F61 0.0616(16) 0.076(2) 0.0365(12) 0.0102(11) 0.0239(11) -0.0029(13)
C62 0.0223(15) 0.0193(14) 0.0194(14) -0.0009(11) 0.0014(11) -0.0006(12)
F62 0.0616(16) 0.076(2) 0.0365(12) 0.0102(11) 0.0239(11) -0.0029(13)
C63 0.0264(16) 0.0264(17) 0.0241(16) -0.0037(13) 0.0073(13) -0.0053(13)
F63 0.0616(16) 0.076(2) 0.0365(12) 0.0102(11) 0.0239(11) -0.0029(13)
C64 0.0202(15) 0.0281(17) 0.0292(16) -0.0041(13) 0.0056(12) -0.0045(13)
F64 0.0260(12) 0.105(2) 0.0511(15) -0.0062(15) -0.0051(10) 0.0219(13)
C65 0.0200(15) 0.0195(15) 0.0269(16) -0.0015(12) 0.0006(12) 0.0002(11)
F65 0.0787(19) 0.0459(15) 0.0623(16) -0.0150(13) -0.0405(15) -0.0025(13)
C66 0.0210(15) 0.0168(14) 0.0195(14) -0.0001(11) 0.0036(12) 0.0003(11)
F66 0.0376(13) 0.0817(19) 0.0472(14) 0.0320(13) -0.0156(10) -0.0103(12)
C67 0.039(2) 0.048(2) 0.0225(17) -0.0024(15) 0.0094(15) -0.0151(17)
C68 0.0228(17) 0.0356(19) 0.0333(18) 0.0004(14) -0.0022(14) -0.0013(14)
C71 0.0139(13) 0.0177(14) 0.0187(13) 0.0014(11) 0.0017(10) -0.0017(10)
F71 0.113(2) 0.0526(16) 0.0519(15) 0.0257(13) -0.0507(16) -0.0328(16)
C72 0.0146(13) 0.0200(15) 0.0173(13) -0.0001(11) 0.0018(10) 0.0000(11)
F72 0.151(3) 0.0610(18) 0.0312(13) 0.0150(12) 0.0162(16) 0.070(2)
C73 0.0149(13) 0.0208(15) 0.0193(14) 0.0028(11) 0.0032(11) 0.0000(11)
F73 0.0376(13) 0.144(3) 0.0541(16) 0.0651(19) 0.0105(12) 0.0097(16)
C74 0.0227(15) 0.0162(14) 0.0223(15) 0.0011(11) 0.0050(12) -0.0003(11)
F74 0.0583(14) 0.0544(14) 0.0271(10) -0.0111(10) 0.0188(10) -0.0108(11)
C75 0.0238(15) 0.0193(15) 0.0187(14) -0.0010(11) 0.0031(11) -0.0020(12)
F75 0.0608(15) 0.0432(13) 0.0271(10) -0.0092(9) -0.0153(10) 0.0046(11)
C76 0.0223(14) 0.0202(15) 0.0160(13) 0.0035(11) 0.0005(11) -0.0016(12)
F76 0.0851(18) 0.0202(10) 0.0275(10) -0.0061(8) 0.0056(11) -0.0072(10)
C77 0.0240(15) 0.0200(15) 0.0217(15) 0.0023(12) 0.0028(12) 0.0030(12)
C78 0.0422(19) 0.0204(16) 0.0212(15) -0.0005(12) 0.0007(14) -0.0010(14)
C81 0.0196(14) 0.0190(15) 0.0156(13) 0.0014(11) 0.0042(11) 0.0007(11)
F81 0.0538(18) 0.127(3) 0.109(3) 0.001(2) 0.0153(18) -0.053(2)
C82 0.0233(15) 0.0197(15) 0.0232(15) 0.0069(12) 0.0004(12) -0.0024(12)
F82 0.086(2) 0.074(2) 0.094(2) 0.0457(18) -0.066(2) -0.0465(17)
C83 0.0227(16) 0.0285(17) 0.0281(17) 0.0073(13) -0.0021(13) -0.0037(13)
F83 0.0656(19) 0.0435(16) 0.139(3) -0.0098(18) -0.054(2) -0.0113(14)
C84 0.0216(15) 0.0292(17) 0.0246(15) 0.0087(13) -0.0007(12) 0.0032(13)
F84 0.0373(12) 0.0280(11) 0.0668(15) 0.0065(10) -0.0053(11) 0.0126(9)
C85 0.0236(15) 0.0202(15) 0.0222(15) 0.0038(12) 0.0064(12) 0.0037(12)
F85 0.140(3) 0.0344(13) 0.0644(17) 0.0246(12) 0.0658(19) 0.0170(16)
C86 0.0199(14) 0.0204(15) 0.0182(14) 0.0006(11) 0.0038(11) -0.0003(11)
F86 0.0407(12) 0.0223(11) 0.0775(17) 0.0116(11) -0.0148(11) -0.0051(9)
C87 0.0304(19) 0.036(2) 0.055(2) 0.0210(18) -0.0160(17) -0.0106(16)
C88 0.0311(17) 0.0256(17) 0.0336(18) 0.0082(14) 0.0049(14) 0.0049(14)
C91 0.0175(14) 0.0162(14) 0.0169(14) 0.0039(11) -0.0004(11) 0.0022(11)
F91 0.0227(11) 0.0606(16) 0.114(2) 0.0470(17) 0.0155(13) 0.0077(11)
C92 0.0199(14) 0.0173(14) 0.0186(14) 0.0011(11) 0.0007(11) -0.0003(11)
F92 0.0543(15) 0.0474(14) 0.0686(16) -0.0212(12) 0.0356(13) -0.0283(12)
C93 0.0203(15) 0.0188(15) 0.0207(14) 0.0042(11) 0.0013(12) 0.0019(11)
F93 0.0474(13) 0.0638(16) 0.0326(11) 0.0056(11) 0.0149(10) -0.0167(12)
C94 0.0199(14) 0.0240(15) 0.0187(14) 0.0001(12) 0.0017(11) 0.0045(12)
F94 0.097(2) 0.092(2) 0.0303(12) -0.0263(13) 0.0131(13) -0.0574(18)
C95 0.0198(14) 0.0197(15) 0.0209(14) -0.0013(12) -0.0009(11) 0.0013(11)
F95 0.0436(14) 0.0292(12) 0.129(3) -0.0284(15) -0.0278(15) 0.0075(10)
C96 0.0170(13) 0.0197(14) 0.0189(14) 0.0021(11) 0.0018(11) -0.0009(11)
F96 0.0278(10) 0.0398(12) 0.0582(14) -0.0228(10) 0.0108(9) -0.0115(9)
C97 0.0247(16) 0.0233(16) 0.0271(16) 0.0021(12) 0.0074(13) -0.0006(12)
C98 0.0235(16) 0.0305(17) 0.0296(17) -0.0107(14) 0.0034(13) -0.0006(13)

loop_
_atom_type_symbol
_atom_type_description
_atom_type_scat_dispersion_real
_atom_type_scat_dispersion_imag
_atom_type_scat_source
C C 0.0181 0.0091 'International Tables Vol C Tables 4.2.6.8 and 6.1.1.4'
H H 0.0000 0.0000 'International Tables Vol C Tables 4.2.6.8 and 6.1.1.4'
B B 0.0090 0.0039 'International Tables Vol C Tables 4.2.6.8 and 6.1.1.4'
F F 0.0727 0.0534 'International Tables Vol C Tables 4.2.6.8 and 6.1.1.4'
P P 0.2955 0.4335 'International Tables Vol C Tables 4.2.6.8 and 6.1.1.4'
Pd Pd 0.1215 3.9337 'International Tables Vol C Tables 4.2.6.8 and 6.1.1.4'

loop_
_geom_angle_atom_site_label_1
_geom_angle_atom_site_label_2
_geom_angle_atom_site_label_3
_geom_angle
C Pd P2 82.42(8)
C Pd P1 81.17(8)
P2 Pd P1 155.55(3)
C Pd P3 166.01(9)
P2 Pd P3 102.12(3)
P1 Pd P3 98.13(3)
C12 P1 C42 106.23(18)
C12 P1 C41 102.63(16)
C42 P1 C41 106.3(2)
C12 P1 Pd 99.56(10)
C42 P1 Pd 110.36(13)
C41 P1 Pd 129.16(16)
C22 P2 C51 105.82(16)
C22 P2 C52 104.13(15)
C51 P2 C52 108.08(16)
C22 P2 Pd 105.08(10)
C51 P2 Pd 117.12(11)
C52 P2 Pd 115.31(11)
C32 P3 C33 101.7(3)
C32 P3 C31 100.7(3)
C33 P3 C31 98.5(2)
C32 P3 Pd 122.90(17)
C33 P3 Pd 109.06(17)
C31 P3 Pd 119.99(15)
C11 C C21 114.5(2)
C11 C Pd 111.49(19)
C21 C Pd 117.1(2)
C11 C H 104.0
C21 C H 104.0
Pd C H 104.0
C16 C11 C12 117.9(3)
C16 C11 C 124.5(3)
C12 C11 C 117.4(3)
C13 C12 C11 120.9(3)
C13 C12 P1 124.2(2)
C11 C12 P1 114.8(2)
C14 C13 C12 120.0(3)
C14 C13 H13 120.0
C12 C13 H13 120.0
C15 C14 C13 119.2(3)
C15 C14 H14 120.4
C13 C14 H14 120.4
C14 C15 C16 121.0(3)
C14 C15 H15 119.5
C16 C15 H15 119.5
C15 C16 C11 120.7(3)
C15 C16 H16 119.7
C11 C16 H16 119.6
C71 B C61 103.6(2)
C71 B C91 112.8(2)
C61 B C91 112.3(2)
C71 B C81 112.6(2)
C61 B C81 113.6(2)
C91 B C81 102.3(2)
C22 C21 C26 118.6(3)
C22 C21 C 120.1(3)
C26 C21 C 121.2(3)
C21 C22 C23 120.7(3)
C21 C22 P2 113.0(2)
C23 C22 P2 125.8(2)
C24 C23 C22 119.4(3)
C24 C23 H23 120.3
C22 C23 H23 120.3
C24 C25 C26 120.4(3)
C24 C25 H25 119.8
C26 C25 H25 119.8
C23 C24 C25 120.1(3)
C23 C24 H24 119.9
C25 C24 H24 119.9
C25 C26 C21 120.2(3)
C25 C26 H26 119.9
C21 C26 H26 119.9
P3 C31 H31A 109.5
P3 C31 H31B 109.5
H31A C31 H31B 109.5
P3 C31 H31C 109.5
H31A C31 H31C 109.5
H31B C31 H31C 109.5
P3 C32 H32A 109.5
P3 C32 H32B 109.5
H32A C32 H32B 109.5
P3 C32 H32C 109.5
H32A C32 H32C 109.5
H32B C32 H32C 109.5
P3 C33 H33A 109.5
P3 C33 H33B 109.5
H33A C33 H33B 109.5
P3 C33 H33C 109.5
H33A C33 H33C 109.5
H33B C33 H33C 109.5
C43 C41 C44 112.5(5)
C43 C41 P1 108.5(3)
C44 C41 P1 116.2(4)
C43 C41 H41 106.3
C44 C41 H41 106.3
P1 C41 H41 106.3
C45 C42 C46 108.6(5)
C45 C42 P1 119.1(3)
C46 C42 P1 108.9(3)
C45 C42 H42 106.5
C46 C42 H42 106.5
P1 C42 H42 106.5
C41 C43 H43A 109.5
C41 C43 H43B 109.5
H43A C43 H43B 109.5
C41 C43 H43C 109.5
H43A C43 H43C 109.5
H43B C43 H43C 109.5
C41 C44 H44A 109.5
C41 C44 H44B 109.5
H44A C44 H44B 109.5
C41 C44 H44C 109.5
H44A C44 H44C 109.5
H44B C44 H44C 109.5
C42 C45 H45A 109.5
C42 C45 H45B 109.5
H45A C45 H45B 109.5
C42 C45 H45C 109.5
H45A C45 H45C 109.5
H45B C45 H45C 109.5
C42 C46 H46A 109.5
C42 C46 H46B 109.5
H46A C46 H46B 109.5
C42 C46 H46C 109.5
H46A C46 H46C 109.5
H46B C46 H46C 109.5
C54 C51 C53 111.1(3)
C54 C51 P2 112.2(3)
C53 C51 P2 109.7(3)
C54 C51 H51 107.9
C53 C51 H51 107.9
P2 C51 H51 107.9
C55 C52 C56 110.6(3)
C55 C52 P2 107.8(2)
C56 C52 P2 116.6(3)
C55 C52 H52 107.2
C56 C52 H52 107.2
P2 C52 H52 107.2
C51 C53 H53A 109.5
C51 C53 H53B 109.5
H53A C53 H53B 109.5
C51 C53 H53C 109.5
H53A C53 H53C 109.5
H53B C53 H53C 109.5
C51 C54 H54A 109.5
C51 C54 H54B 109.5
H54A C54 H54B 109.5
C51 C54 H54C 109.5
H54A C54 H54C 109.5
H54B C54 H54C 109.5
C52 C55 H55A 109.5
C52 C55 H55B 109.5
H55A C55 H55B 109.5
C52 C55 H55C 109.5
H55A C55 H55C 109.5
H55B C55 H55C 109.5
C52 C56 H56A 109.5
C52 C56 H56B 109.5
H56A C56 H56B 109.5
C52 C56 H56C 109.5
H56A C56 H56C 109.5
H56B C56 H56C 109.5
F61 F611 C67 69.8(8)
F61 F611 F63 128.8(12)
C67 F611 F63 64.2(7)
F61 F621 C67 59.7(6)
F61 F621 F62 102.6(9)
C67 F621 F62 50.6(5)
F62 F631 C67 71.7(17)
C62 C61 C66 116.0(3)
C62 C61 B 124.3(3)
C66 C61 B 119.3(3)
F611 F61 F621 137.4(12)
F611 F61 C67 64.4(8)
F621 F61 C67 75.1(7)
C63 C62 C61 121.8(3)
C63 C62 H62 119.1
C61 C62 H62 119.1
F631 F62 C67 82.3(17)
F631 F62 F621 137.4(19)
C67 F62 F621 57.6(5)
C64 C63 C62 120.9(3)
C64 C63 C67 118.2(3)
C62 C63 C67 121.0(3)
F611 F63 C67 54.7(5)
C65 C64 C63 118.3(3)
C65 C64 H64 120.9
C63 C64 H64 120.9
C64 C65 C66 120.7(3)
C64 C65 C68 119.1(3)
C66 C65 C68 120.1(3)
C65 C66 C61 122.2(3)
C65 C66 H66 118.9
C61 C66 H66 118.9
F611 C67 F61 45.7(6)
F611 C67 F62 131.5(5)
F61 C67 F62 109.0(4)
F611 C67 F63 61.1(7)
F61 C67 F63 103.8(4)
F62 C67 F63 103.0(4)
F611 C67 F631 127.3(8)
F61 C67 F631 127.2(6)
F63 C67 F631 80.1(6)
F611 C67 F621 90.1(8)
F61 C67 F621 45.2(5)
F62 C67 F621 71.8(5)
F63 C67 F621 137.5(5)
F631 C67 F621 97.1(7)
F611 C67 C63 114.9(5)
F61 C67 C63 115.3(3)
F62 C67 C63 113.5(3)
F63 C67 C63 111.2(3)
F631 C67 C63 111.6(5)
F621 C67 C63 109.2(4)
F65 C68 F66 106.8(3)
F65 C68 F64 106.6(3)
F66 C68 F64 105.4(3)
F65 C68 C65 112.5(3)
F66 C68 C65 112.8(3)
F64 C68 C65 112.2(3)
C76 C71 C72 115.7(3)
C76 C71 B 120.5(3)
C72 C71 B 123.4(3)
C73 C72 C71 121.9(3)
C73 C72 H72 119.0
C71 C72 H72 119.0
C74 C73 C72 121.4(3)
C74 C73 C77 119.0(3)
C72 C73 C77 119.7(3)
C73 C74 C75 117.4(3)
C73 C74 H74 121.3
C75 C74 H74 121.3
C76 C75 C74 121.0(3)
C76 C75 C78 118.9(3)
C74 C75 C78 120.2(3)
C75 C76 C71 122.6(3)
C75 C76 H76 118.7
C71 C76 H76 118.7
F72 C77 F73 107.4(3)
F72 C77 F71 105.5(3)
F73 C77 F71 103.3(3)
F72 C77 C73 113.6(3)
F73 C77 C73 113.3(3)
F71 C77 C73 112.9(3)
F76 C78 F75 106.8(3)
F76 C78 F74 106.4(3)
F75 C78 F74 105.8(3)
F76 C78 C75 113.0(3)
F75 C78 C75 112.1(3)
F74 C78 C75 112.2(3)
C86 C81 C82 115.6(3)
C86 C81 B 120.7(3)
C82 C81 B 123.2(3)
C83 C82 C81 122.3(3)
C83 C82 H82 118.8
C81 C82 H82 118.8
C84 C83 C82 120.7(3)
C84 C83 C87 119.2(3)
C82 C83 C87 120.0(3)
C83 C84 C85 118.2(3)
C83 C84 H84 120.9
C85 C84 H84 120.9
C84 C85 C86 120.9(3)
C84 C85 C88 118.6(3)
C86 C85 C88 120.5(3)
C85 C86 C81 122.3(3)
C85 C86 H86 118.9
C81 C86 H86 118.9
F82 C87 F83 107.5(4)
F82 C87 F81 104.9(4)
F83 C87 F81 104.4(4)
F82 C87 C83 113.5(3)
F83 C87 C83 114.1(3)
F81 C87 C83 111.7(4)
F85 C88 F84 105.4(3)
F85 C88 F86 108.6(3)
F84 C88 F86 104.7(3)
F85 C88 C85 112.4(3)
F84 C88 C85 112.4(3)
F86 C88 C85 112.8(3)
C96 C91 C92 116.1(3)
C96 C91 B 123.6(3)
C92 C91 B 119.8(3)
C93 C92 C91 122.0(3)
C93 C92 H92 119.0
C91 C92 H92 119.0
C94 C93 C92 120.6(3)
C94 C93 C97 118.7(3)
C92 C93 C97 120.6(3)
C95 C94 C93 118.3(3)
C95 C94 H94 120.8
C93 C94 H94 120.8
C94 C95 C96 120.8(3)
C94 C95 C98 118.9(3)
C96 C95 C98 120.2(3)
C95 C96 C91 122.1(3)
C95 C96 H96 118.9
C91 C96 H96 118.9
F91 C97 F92 107.4(3)
F91 C97 F93 106.1(3)
F92 C97 F93 104.7(3)
F91 C97 C93 112.3(3)
F92 C97 C93 113.7(3)
F93 C97 C93 112.0(3)
F96 C98 F95 106.7(3)
F96 C98 F94 106.5(3)
F95 C98 F94 105.2(3)
F96 C98 C95 113.4(3)
F95 C98 C95 112.6(3)
F94 C98 C95 111.9(3)

loop_
_geom_bond_atom_site_label_1
_geom_bond_atom_site_label_2
_geom_bond_distance
Pd C 2.109(3)
Pd P2 2.3070(8)
Pd P1 2.3557(8)
Pd P3 2.3648(8)
P1 C12 1.818(3)
P1 C42 1.847(4)
P1 C41 1.847(4)
P2 C22 1.809(3)
P2 C51 1.834(3)
P2 C52 1.850(3)
P3 C32 1.798(5)
P3 C33 1.816(5)
P3 C31 1.820(4)
C C11 1.515(4)
C C21 1.517(4)
C H 1.0000
C11 C16 1.393(4)
C11 C12 1.407(4)
C12 C13 1.394(4)
C13 C14 1.389(5)
C13 H13 0.9500
C14 C15 1.383(5)
C14 H14 0.9500
C15 C16 1.387(5)
C15 H15 0.9500
C16 H16 0.9500
B C71 1.634(4)
B C61 1.639(4)
B C91 1.642(4)
B C81 1.644(4)
C21 C22 1.395(4)
C21 C26 1.400(4)
C22 C23 1.400(4)
C23 C24 1.384(5)
C23 H23 0.9500
C25 C24 1.387(5)
C25 C26 1.387(5)
C25 H25 0.9500
C24 H24 0.9500
C26 H26 0.9500
C31 H31A 0.9800
C31 H31B 0.9800
C31 H31C 0.9800
C32 H32A 0.9800
C32 H32B 0.9800
C32 H32C 0.9800
C33 H33A 0.9800
C33 H33B 0.9800
C33 H33C 0.9800
C41 C43 1.521(7)
C41 C44 1.525(6)
C41 H41 1.0000
C42 C45 1.516(6)
C42 C46 1.523(7)
C42 H42 1.0000
C43 H43A 0.9800
C43 H43B 0.9800
C43 H43C 0.9800
C44 H44A 0.9800
C44 H44B 0.9800
C44 H44C 0.9800
C45 H45A 0.9800
C45 H45B 0.9800
C45 H45C 0.9800
C46 H46A 0.9800
C46 H46B 0.9800
C46 H46C 0.9800
C51 C54 1.528(6)
C51 C53 1.534(6)
C51 H51 1.0000
C52 C55 1.528(5)
C52 C56 1.536(5)
C52 H52 1.0000
C53 H53A 0.9800
C53 H53B 0.9800
C53 H53C 0.9800
C54 H54A 0.9800
C54 H54B 0.9800
C54 H54C 0.9800
C55 H55A 0.9800
C55 H55B 0.9800
C55 H55C 0.9800
C56 H56A 0.9800
C56 H56B 0.9800
C56 H56C 0.9800
F611 F61 0.993(12)
F611 C67 1.250(12)
F611 F63 1.341(14)
F621 F61 1.069(11)
F621 C67 1.455(12)
F621 F62 1.638(13)
F631 F62 0.616(13)
F631 C67 1.390(15)
C61 C62 1.400(4)
C61 C66 1.403(4)
F61 C67 1.301(6)
C62 C63 1.398(4)
C62 H62 0.9500
F62 C67 1.332(7)
C63 C64 1.389(5)
C63 C67 1.487(4)
F63 C67 1.379(6)
C64 C65 1.385(5)
C64 H64 0.9500
F64 C68 1.332(4)
C65 C66 1.392(4)
C65 C68 1.502(5)
F65 C68 1.316(4)
C66 H66 0.9500
F66 C68 1.329(4)
C71 C76 1.402(4)
C71 C72 1.402(4)
F71 C77 1.330(4)
C72 C73 1.392(4)
C72 H72 0.9500
F72 C77 1.300(4)
C73 C74 1.389(4)
C73 C77 1.502(4)
F73 C77 1.305(4)
C74 C75 1.394(4)
C74 H74 0.9500
F74 C78 1.341(4)
C75 C76 1.383(4)
C75 C78 1.498(4)
F75 C78 1.337(4)
C76 H76 0.9500
F76 C78 1.330(4)
C81 C86 1.403(4)
C81 C82 1.404(4)
F81 C87 1.325(6)
C82 C83 1.396(4)
C82 H82 0.9500
F82 C87 1.310(5)
C83 C84 1.383(5)
C83 C87 1.500(5)
F83 C87 1.312(5)
C84 C85 1.390(5)
C84 H84 0.9500
F84 C88 1.341(4)
C85 C86 1.391(4)
C85 C88 1.493(4)
F85 C88 1.319(4)
C86 H86 0.9500
F86 C88 1.343(4)
C91 C96 1.397(4)
C91 C92 1.404(4)
F91 C97 1.317(4)
C92 C93 1.394(4)
C92 H92 0.9500
F92 C97 1.329(4)
C93 C94 1.392(4)
C93 C97 1.498(4)
F93 C97 1.340(4)
C94 C95 1.384(4)
C94 H94 0.9500
F94 C98 1.329(4)
C95 C96 1.395(4)
C95 C98 1.499(4)
F95 C98 1.327(4)
C96 H96 0.9500
F96 C98 1.316(4)
